data_7236358
loop_
_publ_author_name
'Nandi, Shyamapada'
'Haldar, Sattwick'
'Chakraborty, Debanjan'
'Vaidhyanathan, Ramanathan'

_publ_section_title
;
 Strategically designed azolyl-carboxylate MOFs for potential humid CO2
 capture
;
_journal_issue 2
_journal_name_full 'Journal of Materials Chemistry A'
_journal_page_first 535
_journal_paper_doi 10.1039/C6TA07145G
_journal_volume 5
_journal_year 2017
_chemical_formula_moiety 'C11 H9 Co N3 O4'
_chemical_formula_sum 'C11 H9 Co N3 O4'
_chemical_formula_weight 306.14
_chemical_name_common 'Cobalt acetato 4-(1H-1,2,4-triazol-1-yl)benzoate'
_chemical_name_systematic
; 
 'Cobalt acetato 4-(1H-1,2,4-triazol-1-yl)benzoate' 
;
_space_group_IT_number 142
_space_group_name_Hall '-I 4bd 2c'
_space_group_name_H-M_alt 'I 41/a c d :2'
_symmetry_cell_setting tetragonal
_symmetry_space_group_name_H-M 'I 41/a c d :2'
_atom_sites_solution_hydrogens geom
_atom_sites_solution_primary direct
_atom_sites_solution_secondary difmap
_audit_creation_method SHELXL-97
_audit_update_record
;
2016-08-16 deposited with the CCDC.
2016-09-23 downloaded from the CCDC.
;
_cell_angle_alpha 90.00
_cell_angle_beta 90.00
_cell_angle_gamma 90.00
_cell_formula_units_Z 32
_cell_length_a 23.1995(6)
_cell_length_b 23.1995(6)
_cell_length_c 24.6012(6)
_cell_measurement_reflns_used 3049
_cell_measurement_temperature 173(2)
_cell_measurement_theta_max 68.32
_cell_measurement_theta_min 3.81
_cell_volume 13240.8(6)
_computing_cell_refinement 'SHELXTL Suite'
_computing_data_collection 'Bruker APEXII'
_computing_data_reduction 'Bruker SAINT'
_computing_molecular_graphics 'Diamond 3.0'
_computing_structure_refinement 'SHELXL-97 (Sheldrick, 2008)'
_computing_structure_solution 'SHELXS-97 (Sheldrick, 2008)'
_diffrn_ambient_temperature 173(2)
_diffrn_measured_fraction_theta_full 1.000
_diffrn_measured_fraction_theta_max 1.000
_diffrn_measurement_device_type 'micro focus'
_diffrn_measurement_method APEXII
_diffrn_radiation_monochromator graphite
_diffrn_radiation_source 'fine-focus sealed tube'
_diffrn_radiation_type CuK\a
_diffrn_radiation_wavelength 1.54178
_diffrn_reflns_av_R_equivalents 0.1120
_diffrn_reflns_av_sigmaI/netI 0.0259
_diffrn_reflns_limit_h_max 27
_diffrn_reflns_limit_h_min -27
_diffrn_reflns_limit_k_max 27
_diffrn_reflns_limit_k_min -27
_diffrn_reflns_limit_l_max 29
_diffrn_reflns_limit_l_min -29
_diffrn_reflns_number 80631
_diffrn_reflns_theta_full 68.32
_diffrn_reflns_theta_max 68.32
_diffrn_reflns_theta_min 3.81
_exptl_absorpt_coefficient_mu 8.248
_exptl_absorpt_correction_T_max 0.084
_exptl_absorpt_correction_T_min 0.048
_exptl_absorpt_correction_type multi-scan
_exptl_absorpt_process_details SADABS,2008
_exptl_crystal_colour pink
_exptl_crystal_density_diffrn 1.229
_exptl_crystal_density_method 'not measured'
_exptl_crystal_description 'needle shape'
_exptl_crystal_F_000 4960
_exptl_crystal_size_max 0.6
_exptl_crystal_size_mid 0.4
_exptl_crystal_size_min 0.3
_refine_diff_density_max 0.648
_refine_diff_density_min -1.635
_refine_diff_density_rms 0.081
_refine_ls_extinction_method none
_refine_ls_goodness_of_fit_ref 1.081
_refine_ls_hydrogen_treatment mixed
_refine_ls_matrix_type full
_refine_ls_number_parameters 175
_refine_ls_number_reflns 3049
_refine_ls_number_restraints 2
_refine_ls_restrained_S_all 1.083
_refine_ls_R_factor_all 0.0629
_refine_ls_R_factor_gt 0.0558
_refine_ls_shift/su_max 0.001
_refine_ls_shift/su_mean 0.000
_refine_ls_structure_factor_coef Fsqd
_refine_ls_weighting_details 'calc w=1/[\s^2^(Fo^2^)+(0.0932P)^2^+33.0114P] where P=(Fo^2^+2Fc^2^)/3'
_refine_ls_weighting_scheme calc
_refine_ls_wR_factor_gt 0.1504
_refine_ls_wR_factor_ref 0.1564
_reflns_number_gt 2758
_reflns_number_total 3049
_reflns_threshold_expression >2sigma(I)
_cod_data_source_file c6ta07145g2.cif
_cod_data_source_block squeezed
_cod_depositor_comments
;
The following automatic conversions were performed:

data item '_symmetry_cell_setting' value 'Tetragonal' was changed to
'tetragonal' in accordance with the
/home/saulius/struct/COD-crude-data/automatic-downloads/DataCite-retrospective/RSC/depositions/lib/dictionaries/cif_core.dic
dictionary named 'cif_core.dic' version 2.4.2 last updated on
2011-04-26.

Automatic conversion script
Id: cif_fix_values 6909 2019-04-08 15:41:33Z antanas 
;
_cod_original_sg_symbol_H-M I4(1)/acd
_cod_database_code 7236358

loop_
_symmetry_equiv_pos_as_xyz
'x, y, z'
'-x+1/2, -y, z+1/2'
'-y+1/4, x+3/4, z+1/4'
'y+1/4, -x+1/4, z+3/4'
'-x+1/2, y, -z'
'x, -y, -z+1/2'
'y+1/4, x+3/4, -z+3/4'
'-y+1/4, -x+1/4, -z+1/4'
'x+1/2, y+1/2, z+1/2'
'-x+1, -y+1/2, z+1'
'-y+3/4, x+5/4, z+3/4'
'y+3/4, -x+3/4, z+5/4'
'-x+1, y+1/2, -z+1/2'
'x+1/2, -y+1/2, -z+1'
'y+3/4, x+5/4, -z+5/4'
'-y+3/4, -x+3/4, -z+3/4'
'-x, -y, -z'
'x-1/2, y, -z-1/2'
'y-1/4, -x-3/4, -z-1/4'
'-y-1/4, x-1/4, -z-3/4'
'x-1/2, -y, z'
'-x, y, z-1/2'
'-y-1/4, -x-3/4, z-3/4'
'y-1/4, x-1/4, z-1/4'
'-x+1/2, -y+1/2, -z+1/2'
'x, y+1/2, -z'
'y+1/4, -x-1/4, -z+1/4'
'-y+1/4, x+1/4, -z-1/4'
'x, -y+1/2, z+1/2'
'-x+1/2, y+1/2, z'
'-y+1/4, -x-1/4, z-1/4'
'y+1/4, x+1/4, z+1/4'

loop_
_atom_site_label
_atom_site_type_symbol
_atom_site_fract_x
_atom_site_fract_y
_atom_site_fract_z
_atom_site_U_iso_or_equiv
_atom_site_adp_type
_atom_site_occupancy
_atom_site_symmetry_multiplicity
_atom_site_calc_flag
_atom_site_refinement_flags
Co01 Co 0.77062(2) 0.52062(2) 0.8750 0.0170(2) Uani 1 2 d S
Co02 Co 0.68124(3) 0.5000 0.7500 0.0208(2) Uani 1 2 d S
O3 O 0.76814(10) 0.51273(10) 0.95971(9) 0.0226(5) Uani 1 1 d .
O4 O 0.86033(11) 0.54415(12) 0.87917(10) 0.0326(6) Uani 1 1 d .
O1 O 0.68514(11) 0.53716(12) 0.88427(10) 0.0339(6) Uani 1 1 d .
O2 O 0.63128(10) 0.49998(11) 0.81716(11) 0.0360(7) Uani 1 1 d .
N3 N 0.34201(13) 0.57366(13) 1.00565(13) 0.0327(7) Uani 1 1 d .
N1 N 0.43190(14) 0.56894(17) 0.98146(14) 0.0431(9) Uani 1 1 d .
C11 C 0.7500 0.54101(19) 1.0000 0.0216(9) Uani 1 2 d SD
C15 C 0.37922(14) 0.55080(16) 0.97080(15) 0.0293(8) Uani 1 1 d .
H15 H 0.3695 0.5256 0.9429 0.035 Uiso 1 1 calc R
C12 C 0.7500 0.60618(19) 1.0000 0.0308(11) Uani 1 2 d SD
H12A H 0.7348 0.6200 1.0339 0.046 Uiso 0.50 1 calc PR
H12B H 0.7265 0.6200 0.9706 0.046 Uiso 0.50 1 calc PR
H12C H 0.7887 0.6200 0.9955 0.046 Uiso 0.50 1 calc PR
C1 C 0.63754(16) 0.52303(14) 0.86299(15) 0.0280(8) Uani 1 1 d .
C2 C 0.58412(16) 0.53378(17) 0.89523(16) 0.0329(8) Uani 1 1 d .
C6 C 0.48409(16) 0.5571(2) 0.95248(17) 0.0423(10) Uani 1 1 d .
C13 C 0.84604(15) 0.59604(15) 0.8750 0.0371(13) Uani 1 2 d SD
C3 C 0.58582(17) 0.5621(2) 0.94466(17) 0.0467(12) Uani 1 1 d .
H3 H 0.6212 0.5737 0.9586 0.056 Uiso 1 1 calc R
N4 N 0.43142(17) 0.6049(2) 1.0256(2) 0.0826(19) Uani 1 1 d .
C7 C 0.53661(18) 0.5736(2) 0.97365(18) 0.0527(13) Uani 1 1 d .
H7 H 0.5386 0.5922 1.0071 0.063 Uiso 1 1 calc R
C4 C 0.53181(19) 0.5172(3) 0.8754(2) 0.0625(17) Uani 1 1 d .
H4 H 0.5300 0.4979 0.8423 0.075 Uiso 1 1 calc R
C5 C 0.48114(19) 0.5286(3) 0.9035(2) 0.0648(17) Uani 1 1 d .
H5 H 0.4457 0.5171 0.8895 0.078 Uiso 1 1 calc R
C10 C 0.37556(19) 0.6054(3) 1.0378(2) 0.0661(17) Uani 1 1 d .
H10 H 0.3609 0.6265 1.0669 0.079 Uiso 1 1 calc R
C14 C 0.8925(2) 0.6425(2) 0.8750 0.089(3) Uani 1 2 d SD
H14A H 0.9297 0.6248 0.8785 0.134 Uiso 0.50 1 calc PR
H14B H 0.8862 0.6682 0.9050 0.134 Uiso 0.50 1 calc PR
H14C H 0.8908 0.6637 0.8415 0.134 Uiso 0.50 1 calc PR

loop_
_atom_site_aniso_label
_atom_site_aniso_U_11
_atom_site_aniso_U_22
_atom_site_aniso_U_33
_atom_site_aniso_U_23
_atom_site_aniso_U_13
_atom_site_aniso_U_12
Co01 0.0176(3) 0.0176(3) 0.0157(4) -0.00256(19) 0.00256(19) -0.0011(2)
Co02 0.0169(4) 0.0208(4) 0.0248(4) -0.0112(3) 0.000 0.000
O3 0.0255(12) 0.0223(12) 0.0202(12) -0.0022(9) 0.0032(9) -0.0004(8)
O4 0.0257(13) 0.0383(15) 0.0339(14) 0.0130(11) -0.0015(10) -0.0036(11)
O1 0.0216(13) 0.0478(16) 0.0324(14) -0.0085(12) 0.0053(10) 0.0007(11)
O2 0.0260(13) 0.0414(15) 0.0406(15) -0.0242(12) 0.0105(11) -0.0103(12)
N3 0.0224(16) 0.0374(17) 0.0384(18) -0.0156(14) 0.0117(13) -0.0042(12)
N1 0.0278(17) 0.062(2) 0.0395(18) -0.0309(17) 0.0152(14) -0.0116(15)
C11 0.021(2) 0.023(2) 0.021(2) 0.000 -0.0022(18) 0.000
C15 0.0226(17) 0.034(2) 0.0308(19) -0.0133(16) 0.0076(14) -0.0070(14)
C12 0.046(3) 0.022(2) 0.024(3) 0.000 -0.001(2) 0.000
C1 0.0283(19) 0.0227(17) 0.0330(19) -0.0056(14) 0.0084(16) -0.0026(13)
C2 0.0253(18) 0.038(2) 0.036(2) -0.0121(17) 0.0100(16) -0.0041(15)
C6 0.025(2) 0.063(3) 0.038(2) -0.024(2) 0.0123(16) -0.0078(18)
C13 0.0329(18) 0.0329(18) 0.046(3) 0.0131(18) -0.0131(18) -0.009(2)
C3 0.0197(18) 0.084(3) 0.037(2) -0.025(2) 0.0044(16) -0.0090(19)
N4 0.033(2) 0.133(4) 0.082(3) -0.082(3) 0.028(2) -0.032(2)
C7 0.027(2) 0.092(4) 0.039(2) -0.036(2) 0.0103(18) -0.012(2)
C4 0.027(2) 0.104(4) 0.057(3) -0.052(3) 0.016(2) -0.020(2)
C5 0.028(2) 0.111(4) 0.055(3) -0.052(3) 0.012(2) -0.017(2)
C10 0.034(2) 0.098(4) 0.067(3) -0.056(3) 0.024(2) -0.026(2)
C14 0.065(3) 0.065(3) 0.138(9) 0.031(4) -0.031(4) -0.031(4)

loop_
_atom_type_symbol
_atom_type_description
_atom_type_scat_dispersion_real
_atom_type_scat_dispersion_imag
_atom_type_scat_source
C C 0.0181 0.0091 'International Tables Vol C Tables 4.2.6.8 and 6.1.1.4'
H H 0.0000 0.0000 'International Tables Vol C Tables 4.2.6.8 and 6.1.1.4'
N N 0.0311 0.0180 'International Tables Vol C Tables 4.2.6.8 and 6.1.1.4'
O O 0.0492 0.0322 'International Tables Vol C Tables 4.2.6.8 and 6.1.1.4'
Co Co -2.3653 3.6143 'International Tables Vol C Tables 4.2.6.8 and 6.1.1.4'

loop_
_geom_angle_atom_site_label_1
_geom_angle_atom_site_label_2
_geom_angle_atom_site_label_3
_geom_angle
_geom_angle_site_symmetry_1
_geom_angle_site_symmetry_3
O1 Co01 O1 112.38(17) . 7_546
O1 Co01 O3 91.81(10) . 7_546
O1 Co01 O3 82.99(10) 7_546 7_546
O1 Co01 O3 82.99(10) . .
O1 Co01 O3 91.81(10) 7_546 .
O3 Co01 O3 170.67(13) 7_546 .
O1 Co01 O4 94.03(11) . 7_546
O1 Co01 O4 152.80(12) 7_546 7_546
O3 Co01 O4 90.07(9) 7_546 7_546
O3 Co01 O4 97.99(9) . 7_546
O1 Co01 O4 152.80(12) . .
O1 Co01 O4 94.03(11) 7_546 .
O3 Co01 O4 97.99(9) 7_546 .
O3 Co01 O4 90.07(9) . .
O4 Co01 O4 60.83(14) 7_546 .
O1 Co01 C13 123.81(8) . .
O1 Co01 C13 123.81(8) 7_546 .
O3 Co01 C13 94.66(7) 7_546 .
O3 Co01 C13 94.67(7) . .
O4 Co01 C13 30.41(7) 7_546 .
O4 Co01 C13 30.41(7) . .
O2 Co02 O2 109.90(16) 6_566 .
O2 Co02 N3 91.31(12) 6_566 31_665
O2 Co02 N3 85.19(11) . 31_665
O2 Co02 N3 85.19(11) 6_566 28_657
O2 Co02 N3 91.31(12) . 28_657
N3 Co02 N3 173.91(17) 31_665 28_657
O2 Co02 O3 150.68(10) 6_566 7_546
O2 Co02 O3 97.25(9) . 7_546
N3 Co02 O3 102.08(11) 31_665 7_546
N3 Co02 O3 83.28(10) 28_657 7_546
O2 Co02 O3 97.25(9) 6_566 4_564
O2 Co02 O3 150.68(10) . 4_564
N3 Co02 O3 83.28(10) 31_665 4_564
N3 Co02 O3 102.08(11) 28_657 4_564
O3 Co02 O3 59.33(12) 7_546 4_564
C11 O3 Co01 138.3(2) . .
C11 O3 Co02 91.7(2) . 3_645
Co01 O3 Co02 122.34(11) . 3_645
C13 O4 Co01 89.1(2) . .
C1 O1 Co01 139.1(2) . .
C1 O2 Co02 131.9(2) . .
C15 N3 C10 103.0(3) . .
C15 N3 Co02 125.8(2) . 19_577
C10 N3 Co02 130.5(3) . 19_577
C15 N1 N4 110.1(3) . .
C15 N1 C6 128.6(3) . .
N4 N1 C6 121.2(3) . .
O3 C11 O3 117.3(4) . 5_657
O3 C11 C12 121.4(2) . .
O3 C11 C12 121.3(2) 5_657 .
N1 C15 N3 110.3(3) . .
O2 C1 O1 125.6(3) . .
O2 C1 C2 116.9(3) . .
O1 C1 C2 117.5(3) . .
C4 C2 C3 118.3(4) . .
C4 C2 C1 120.1(3) . .
C3 C2 C1 121.6(3) . .
C5 C6 C7 120.5(4) . .
C5 C6 N1 119.1(4) . .
C7 C6 N1 120.4(3) . .
O4 C13 O4 121.0(5) . 7_546
O4 C13 C14 119.5(2) . .
O4 C13 C14 119.5(2) 7_546 .
O4 C13 Co01 60.5(2) . .
O4 C13 Co01 60.5(2) 7_546 .
C14 C13 Co01 180.0(3) . .
C7 C3 C2 121.7(4) . .
C10 N4 N1 101.2(3) . .
C3 C7 C6 119.0(4) . .
C2 C4 C5 121.4(4) . .
C6 C5 C4 119.1(4) . .
N4 C10 N3 115.4(4) . .

loop_
_geom_bond_atom_site_label_1
_geom_bond_atom_site_label_2
_geom_bond_distance
_geom_bond_site_symmetry_2
Co01 O1 2.033(2) .
Co01 O1 2.033(2) 7_546
Co01 O3 2.093(2) 7_546
Co01 O3 2.093(2) .
Co01 O4 2.154(3) 7_546
Co01 O4 2.154(3) .
Co01 C13 2.474(5) .
Co02 O2 2.018(3) 6_566
Co02 O2 2.018(3) .
Co02 N3 2.142(3) 31_665
Co02 N3 2.142(3) 28_657
Co02 O3 2.176(2) 7_546
Co02 O3 2.176(2) 4_564
O3 C11 1.261(3) .
O3 Co02 2.176(2) 3_645
O4 C13 1.253(4) .
O1 C1 1.265(5) .
O2 C1 1.256(4) .
N3 C15 1.327(4) .
N3 C10 1.332(5) .
N3 Co02 2.142(3) 19_577
N1 C15 1.319(5) .
N1 N4 1.368(5) .
N1 C6 1.431(5) .
C11 O3 1.261(3) 5_657
C11 C12 1.512(6) .
C1 C2 1.492(5) .
C2 C4 1.364(6) .
C2 C3 1.383(5) .
C6 C5 1.376(6) .
C6 C7 1.379(6) .
C13 O4 1.253(4) 7_546
C13 C14 1.524(7) .
C3 C7 1.372(5) .
N4 C10 1.331(5) .
C4 C5 1.390(6) .
